data_7248650
loop_
_publ_author_name
'Wang, Meiying'
'Jia, Chunbo'
'Hui, Hehua'
'Xu, Qianxiang'
'Li, Xiang'
'Ren, Yuanhang'
'Yue, Bin'
'He, Heyong'

_publ_section_title
;
 Engineering the heterogeneous photocatalytic activity of crystalline
 decatungstate-based coordination polymers
;
_journal_issue 25
_journal_name_full CrystEngComm
_journal_page_first 3303
_journal_page_last 3310
_journal_paper_doi 10.1039/D4CE00391H
_journal_volume 26
_journal_year 2024
_chemical_formula_sum 'C40 H33 Cu2 N8 O32.5 W10'
_chemical_formula_weight 3111.24
_space_group_crystal_system orthorhombic
_space_group_IT_number 61
_space_group_name_Hall '-P 2ac 2ab'
_space_group_name_H-M_alt 'P b c a'
_atom_sites_solution_hydrogens mixed
_audit_creation_method SHELXL-2016/6
_audit_update_record
;
2024-05-16 deposited with the CCDC.	2024-05-20 downloaded from the CCDC.
;
_cell_angle_alpha 90
_cell_angle_beta 90
_cell_angle_gamma 90
_cell_formula_units_Z 4
_cell_length_a 16.7303(8)
_cell_length_b 17.5503(8)
_cell_length_c 18.9281(9)
_cell_measurement_reflns_used 9856
_cell_measurement_temperature 226(2)
_cell_measurement_theta_max 57.02
_cell_measurement_theta_min 3.77
_cell_volume 5557.7(5)
_computing_cell_refinement 'Bruker SAINT'
_computing_data_collection 'Bruker APEX2'
_computing_data_reduction 'Bruker SAINT'
_computing_molecular_graphics 'Bruker SHELXTL'
_computing_publication_material 'Bruker SHELXTL'
_computing_structure_refinement 'SHELXL-2016/6 (Sheldrick, 2016)'
_computing_structure_solution 'SHELXS-97 (Sheldrick 2008)'
_diffrn_ambient_temperature 226(2)
_diffrn_measured_fraction_theta_full 1.000
_diffrn_measured_fraction_theta_max 0.998
_diffrn_measurement_device_type 'Bruker APEX-II CCD'
_diffrn_measurement_method '\f and \w scans'
_diffrn_radiation_type GaK\a
_diffrn_radiation_wavelength 1.34138
_diffrn_reflns_av_R_equivalents 0.0807
_diffrn_reflns_av_unetI/netI 0.0306
_diffrn_reflns_Laue_measured_fraction_full 1.000
_diffrn_reflns_Laue_measured_fraction_max 0.998
_diffrn_reflns_limit_h_max 20
_diffrn_reflns_limit_h_min -20
_diffrn_reflns_limit_k_max 19
_diffrn_reflns_limit_k_min -21
_diffrn_reflns_limit_l_max 23
_diffrn_reflns_limit_l_min -23
_diffrn_reflns_number 76802
_diffrn_reflns_point_group_measured_fraction_full 1.000
_diffrn_reflns_point_group_measured_fraction_max 0.998
_diffrn_reflns_theta_full 53.594
_diffrn_reflns_theta_max 57.116
_diffrn_reflns_theta_min 4.064
_exptl_absorpt_coefficient_mu 30.092
_exptl_absorpt_correction_T_max 0.222
_exptl_absorpt_correction_T_min 0.120
_exptl_absorpt_correction_type multi-scan
_exptl_absorpt_process_details SADABS
_exptl_crystal_colour red
_exptl_crystal_density_diffrn 3.708
_exptl_crystal_description block
_exptl_crystal_F_000 5528
_exptl_crystal_size_max 0.090
_exptl_crystal_size_mid 0.070
_exptl_crystal_size_min 0.050
_refine_diff_density_max 1.213
_refine_diff_density_min -1.372
_refine_diff_density_rms 0.208
_refine_ls_extinction_method none
_refine_ls_goodness_of_fit_ref 1.079
_refine_ls_hydrogen_treatment constr
_refine_ls_matrix_type full
_refine_ls_number_parameters 427
_refine_ls_number_reflns 5699
_refine_ls_number_restraints 0
_refine_ls_restrained_S_all 1.079
_refine_ls_R_factor_all 0.0373
_refine_ls_R_factor_gt 0.0297
_refine_ls_shift/su_max 0.002
_refine_ls_shift/su_mean 0.000
_refine_ls_structure_factor_coef Fsqd
_refine_ls_weighting_details 'w=1/[\s^2^(Fo^2^)+(0.0307P)^2^+29.1897P] where P=(Fo^2^+2Fc^2^)/3'
_refine_ls_weighting_scheme calc
_refine_ls_wR_factor_gt 0.0673
_refine_ls_wR_factor_ref 0.0704
_reflns_Friedel_coverage 0.000
_reflns_number_gt 4897
_reflns_number_total 5699
_reflns_threshold_expression 'I > 2\s(I)'
_cod_data_source_file d4ce00391h2.cif
_cod_data_source_block ga_210423b
_cod_depositor_comments 'Adding full bibliography for 7248648--7248651.cif.'
_cod_database_code 7248650
_shelx_shelxl_version_number 2016/6
_shelx_space_group_comment
; 
The symmetry employed for this shelxl refinement is uniquely defined 
by the following loop, which should always be used as a source of 
symmetry information in preference to the above space-group names. 
They are only intended as comments. 
;
_shelx_estimated_absorpt_t_min 0.173
_shelx_estimated_absorpt_t_max 0.315

loop_
_space_group_symop_operation_xyz
'x, y, z'
'-x+1/2, -y, z+1/2'
'-x, y+1/2, -z+1/2'
'x+1/2, -y+1/2, -z'
'-x, -y, -z'
'x-1/2, y, -z-1/2'
'x, -y-1/2, z-1/2'
'-x-1/2, y-1/2, z'

loop_
_atom_site_label
_atom_site_type_symbol
_atom_site_fract_x
_atom_site_fract_y
_atom_site_fract_z
_atom_site_U_iso_or_equiv
_atom_site_adp_type
_atom_site_occupancy
_atom_site_site_symmetry_order
_atom_site_calc_flag
_atom_site_refinement_flags_posn
_atom_site_refinement_flags_adp
_atom_site_refinement_flags_occupancy
_atom_site_disorder_assembly
_atom_site_disorder_group
W3 W 0.51615(2) 0.65524(2) 0.55671(2) 0.02100(9) Uani 1 1 d . . . . .
W5 W 0.51651(2) 0.59346(2) 0.36462(2) 0.02099(9) Uani 1 1 d . . . . .
W2 W 0.36276(2) 0.54579(2) 0.59145(2) 0.02094(9) Uani 1 1 d . . . . .
W4 W 0.36321(2) 0.48443(2) 0.39980(2) 0.02244(9) Uani 1 1 d . . . . .
W1 W 0.49873(2) 0.57375(2) 0.71312(2) 0.02246(9) Uani 1 1 d . . . . .
Cu1 Cu 0.50008(7) 0.54835(7) 0.92408(6) 0.0327(3) Uani 1 1 d . . . . .
O4 O 0.5002(2) 0.5325(2) 0.5985(2) 0.0183(9) Uani 1 1 d . . . . .
O12 O 0.6239(3) 0.5583(3) 0.3793(2) 0.0250(10) Uani 1 1 d . . . . .
O10 O 0.3674(3) 0.5128(3) 0.4951(2) 0.0274(11) Uani 1 1 d . . . . .
O8 O 0.4021(3) 0.6426(3) 0.5631(2) 0.0262(10) Uani 1 1 d . . . . .
O11 O 0.5150(3) 0.6211(3) 0.4639(2) 0.0265(11) Uani 1 1 d . . . . .
O3 O 0.3890(3) 0.5744(3) 0.6881(2) 0.0263(10) Uani 1 1 d . . . . .
O14 O 0.5125(3) 0.5359(3) 0.2789(2) 0.0250(10) Uani 1 1 d . . . . .
O15 O 0.4022(3) 0.5819(3) 0.3716(2) 0.0268(11) Uani 1 1 d . . . . .
O5 O 0.5116(3) 0.6649(3) 0.6617(3) 0.0242(10) Uani 1 1 d . . . . .
O2 O 0.6098(3) 0.5540(3) 0.6949(2) 0.0253(10) Uani 1 1 d . . . . .
O6 O 0.6235(3) 0.6201(3) 0.5714(2) 0.0244(10) Uani 1 1 d . . . . .
O7 O 0.5268(3) 0.7499(3) 0.5446(3) 0.0323(12) Uani 1 1 d . . . . .
O1 O 0.4987(3) 0.6055(3) 0.7985(3) 0.0318(12) Uani 1 1 d . . . . .
O16 O 0.2637(3) 0.4908(3) 0.3832(3) 0.0354(12) Uani 1 1 d . . . . .
O9 O 0.2632(3) 0.5599(3) 0.5985(3) 0.0349(12) Uani 1 1 d . . . . .
O13 O 0.5280(3) 0.6811(3) 0.3285(3) 0.0349(12) Uani 1 1 d . . . . .
N3 N 0.5571(3) 0.4645(3) 0.8769(3) 0.0239(12) Uani 1 1 d . . . . .
N1 N 0.1025(3) 0.8769(3) 1.0425(3) 0.0285(14) Uani 1 1 d . . . . .
N2 N 0.4080(4) 0.6123(3) 0.9488(3) 0.0260(13) Uani 1 1 d . . . . .
C9 C 0.2848(4) 0.6421(4) 1.0080(3) 0.0239(14) Uani 1 1 d . . . . .
H9 H 0.242144 0.624963 1.036067 0.029 Uiso 1 1 calc R U . . .
C8 C 0.2873(4) 0.7176(4) 0.9857(4) 0.0231(14) Uani 1 1 d . . . . .
C4 C 0.1799(4) 0.7648(4) 1.0664(4) 0.0298(16) Uani 1 1 d . . . . .
H4 H 0.189114 0.723083 1.096431 0.036 Uiso 1 1 calc R U . . .
C3 C 0.2247(4) 0.7731(4) 1.0049(4) 0.0249(15) Uani 1 1 d . . . . .
C5 C 0.1220(5) 0.8177(4) 1.0833(4) 0.0295(16) Uani 1 1 d . . . . .
H5 H 0.094630 0.811726 1.126309 0.035 Uiso 1 1 calc R U . . .
C18 C 0.7033(5) 0.3011(4) 0.7676(4) 0.0317(17) Uani 1 1 d . . . . .
C13 C 0.6529(4) 0.3581(4) 0.8036(4) 0.0238(14) Uani 1 1 d . . . . .
C7 C 0.3519(4) 0.7383(4) 0.9441(4) 0.0293(16) Uani 1 1 d . . . . .
H7 H 0.356019 0.788605 0.927528 0.035 Uiso 1 1 calc R U . . .
C12 C 0.6723(4) 0.4352(4) 0.8063(4) 0.0295(16) Uani 1 1 d . . . . .
H12 H 0.718189 0.453297 0.783135 0.035 Uiso 1 1 calc R U . . .
C11 C 0.6239(4) 0.4848(4) 0.8430(4) 0.0243(14) Uani 1 1 d . . . . .
H11 H 0.638891 0.536400 0.844276 0.029 Uiso 1 1 calc R U . . .
C10 C 0.3449(4) 0.5925(4) 0.9889(4) 0.0262(15) Uani 1 1 d . . . . .
H10 H 0.341569 0.541888 1.004806 0.031 Uiso 1 1 calc R U . . .
C2 C 0.2064(5) 0.8354(4) 0.9622(4) 0.0302(16) Uani 1 1 d . . . . .
H2 H 0.234726 0.844091 0.920137 0.036 Uiso 1 1 calc R U . . .
C1 C 0.1454(4) 0.8844(4) 0.9830(4) 0.0275(15) Uani 1 1 d . . . . .
H1 H 0.133513 0.925821 0.953315 0.033 Uiso 1 1 calc R U . . .
C14 C 0.5819(5) 0.3372(4) 0.8379(4) 0.0357(18) Uani 1 1 d . . . . .
H14 H 0.564748 0.286227 0.836657 0.043 Uiso 1 1 calc R U . . .
C15 C 0.5372(5) 0.3908(4) 0.8734(4) 0.0328(17) Uani 1 1 d . . . . .
H15 H 0.490387 0.374730 0.896442 0.039 Uiso 1 1 calc R U . . .
C6 C 0.4105(4) 0.6855(4) 0.9266(4) 0.0294(16) Uani 1 1 d . . . . .
H6 H 0.453609 0.701323 0.898273 0.035 Uiso 1 1 calc R U . . .
O1W O 0.8582(19) 0.438(2) 0.6811(17) 0.075(10) Uani 0.25 1 d G . P . .
H1WA H 0.824912 0.474991 0.676264 0.112 Uiso 0.25 1 d G U P . .
H1WB H 0.889762 0.447445 0.715851 0.112 Uiso 0.25 1 d G U P . .
N4 N 0.8011(6) 0.1930(5) 0.7088(5) 0.060(2) Uani 1 1 d . . . . .
C17 C 0.7835(6) 0.3167(6) 0.7548(6) 0.052(2) Uani 1 1 d . . . . .
H17 H 0.805227 0.364596 0.766133 0.063 Uiso 1 1 calc R U . . .
C20 C 0.7236(7) 0.1772(6) 0.7186(7) 0.073(4) Uani 1 1 d . . . . .
H20 H 0.702876 0.129520 0.705302 0.087 Uiso 1 1 calc R U . . .
C19 C 0.6752(7) 0.2304(5) 0.7478(6) 0.059(3) Uani 1 1 d . . . . .
H19 H 0.620947 0.218884 0.754703 0.071 Uiso 1 1 calc R U . . .
C16 C 0.8307(6) 0.2607(7) 0.7250(6) 0.069(4) Uani 1 1 d . . . . .
H16 H 0.884895 0.270783 0.716102 0.083 Uiso 1 1 calc R U . . .

loop_
_atom_site_aniso_label
_atom_site_aniso_U_11
_atom_site_aniso_U_22
_atom_site_aniso_U_33
_atom_site_aniso_U_23
_atom_site_aniso_U_13
_atom_site_aniso_U_12
W3 0.02572(18) 0.01975(16) 0.01754(15) -0.00050(12) 0.00144(12) -0.00302(13)
W5 0.02490(18) 0.02019(16) 0.01788(15) 0.00076(12) 0.00003(12) -0.00091(12)
W2 0.01825(17) 0.02488(17) 0.01970(15) 0.00110(12) 0.00116(12) 0.00005(12)
W4 0.01996(17) 0.02618(18) 0.02120(16) -0.00358(13) -0.00068(12) -0.00136(13)
W1 0.02936(19) 0.02445(17) 0.01356(15) -0.00283(12) -0.00011(12) 0.00039(14)
Cu1 0.0319(7) 0.0315(6) 0.0347(6) -0.0050(5) 0.0061(5) 0.0090(5)
O4 0.019(2) 0.020(2) 0.016(2) -0.0031(17) 0.0009(17) -0.0018(19)
O12 0.025(3) 0.030(3) 0.020(2) 0.001(2) 0.0053(19) -0.004(2)
O10 0.029(3) 0.030(3) 0.022(2) 0.002(2) -0.001(2) -0.001(2)
O8 0.034(3) 0.026(2) 0.019(2) 0.0009(19) -0.001(2) 0.004(2)
O11 0.026(3) 0.031(3) 0.023(2) -0.004(2) 0.000(2) -0.008(2)
O3 0.031(3) 0.027(2) 0.021(2) 0.001(2) 0.006(2) 0.003(2)
O14 0.029(3) 0.033(3) 0.013(2) -0.0011(19) 0.0024(19) 0.006(2)
O15 0.034(3) 0.027(3) 0.020(2) 0.000(2) -0.003(2) 0.008(2)
O5 0.030(3) 0.018(2) 0.025(2) -0.0025(19) -0.002(2) 0.0015(19)
O2 0.029(3) 0.031(3) 0.016(2) -0.0008(19) -0.0038(19) -0.003(2)
O6 0.024(2) 0.027(3) 0.023(2) -0.004(2) 0.0019(19) -0.009(2)
O7 0.038(3) 0.025(3) 0.034(3) -0.003(2) 0.005(2) -0.003(2)
O1 0.036(3) 0.039(3) 0.020(2) -0.002(2) -0.002(2) 0.006(2)
O16 0.027(3) 0.045(3) 0.035(3) -0.005(2) -0.006(2) 0.000(2)
O9 0.026(3) 0.040(3) 0.038(3) 0.011(2) 0.007(2) 0.001(2)
O13 0.046(3) 0.027(3) 0.032(3) 0.000(2) -0.001(2) -0.001(2)
N3 0.022(3) 0.022(3) 0.027(3) -0.001(2) 0.000(2) 0.002(2)
N1 0.016(3) 0.024(3) 0.046(4) -0.011(3) -0.005(3) 0.001(2)
N2 0.025(3) 0.028(3) 0.025(3) -0.006(2) -0.003(2) 0.002(3)
C9 0.020(3) 0.032(4) 0.020(3) 0.000(3) 0.003(3) -0.001(3)
C8 0.022(3) 0.022(3) 0.025(3) -0.001(3) -0.003(3) 0.004(3)
C4 0.032(4) 0.028(4) 0.030(4) 0.001(3) -0.003(3) 0.000(3)
C3 0.023(4) 0.022(3) 0.030(4) -0.006(3) 0.002(3) -0.001(3)
C5 0.029(4) 0.028(4) 0.031(4) -0.010(3) 0.010(3) -0.004(3)
C18 0.041(5) 0.034(4) 0.021(3) -0.002(3) -0.002(3) 0.006(3)
C13 0.025(4) 0.024(3) 0.023(3) -0.002(3) 0.001(3) 0.005(3)
C7 0.028(4) 0.024(4) 0.036(4) -0.003(3) 0.007(3) 0.003(3)
C12 0.023(4) 0.037(4) 0.028(4) -0.001(3) 0.005(3) -0.001(3)
C11 0.022(3) 0.028(4) 0.023(3) -0.007(3) -0.001(3) 0.002(3)
C10 0.028(4) 0.022(3) 0.029(4) -0.004(3) -0.001(3) 0.000(3)
C2 0.030(4) 0.029(4) 0.032(4) 0.000(3) 0.000(3) 0.004(3)
C1 0.026(4) 0.023(3) 0.034(4) -0.002(3) -0.005(3) 0.000(3)
C14 0.043(5) 0.024(4) 0.041(4) -0.003(3) 0.012(4) 0.001(3)
C15 0.036(4) 0.024(4) 0.038(4) 0.005(3) 0.009(3) 0.007(3)
C6 0.024(4) 0.033(4) 0.031(4) -0.004(3) 0.007(3) 0.003(3)
O1W 0.06(2) 0.11(3) 0.050(18) -0.015(18) -0.021(15) -0.020(18)
N4 0.065(6) 0.056(5) 0.059(5) -0.029(4) -0.002(4) 0.030(5)
C17 0.044(5) 0.051(6) 0.062(6) -0.023(5) 0.001(5) 0.008(4)
C20 0.066(8) 0.043(6) 0.109(10) -0.038(6) 0.016(7) 0.005(5)
C19 0.063(7) 0.035(5) 0.080(8) -0.020(5) 0.029(6) -0.002(4)
C16 0.035(5) 0.094(9) 0.079(8) -0.047(7) 0.001(5) 0.021(6)

loop_
_atom_type_symbol
_atom_type_description
_atom_type_scat_dispersion_real
_atom_type_scat_dispersion_imag
_atom_type_scat_source
C C 0.0137 0.0067 'International Tables Vol C Tables 4.2.6.8 and 6.1.1.4'
H H 0.0000 0.0000 'International Tables Vol C Tables 4.2.6.8 and 6.1.1.4'
Cu Cu -2.7974 3.6876 'International Tables Vol C Tables 4.2.6.8 and 6.1.1.4'
N N 0.0241 0.0134 'International Tables Vol C Tables 4.2.6.8 and 6.1.1.4'
O O 0.0389 0.0241 'International Tables Vol C Tables 4.2.6.8 and 6.1.1.4'
W W -7.1285 4.4676 'International Tables Vol C Tables 4.2.6.8 and 6.1.1.4'

loop_
_geom_angle_atom_site_label_1
_geom_angle_atom_site_label_2
_geom_angle_atom_site_label_3
_geom_angle
_geom_angle_site_symmetry_1
_geom_angle_site_symmetry_3
_geom_angle_publ_flag
O7 W3 O11 101.0(2) . . ?
O7 W3 O6 103.8(2) . . ?
O11 W3 O6 92.5(2) . . ?
O7 W3 O8 103.1(2) . . ?
O11 W3 O8 90.7(2) . . ?
O6 W3 O8 151.8(2) . . ?
O7 W3 O5 93.1(2) . . ?
O11 W3 O5 165.8(2) . . ?
O6 W3 O5 85.34(19) . . ?
O8 W3 O5 84.83(19) . . ?
O7 W3 O4 167.7(2) . . ?
O11 W3 O4 91.26(19) . . ?
O6 W3 O4 76.06(17) . . ?
O8 W3 O4 75.91(17) . . ?
O5 W3 O4 74.59(17) . . ?
O13 W5 O14 98.1(2) . . ?
O13 W5 O12 104.1(2) . . ?
O14 W5 O12 89.2(2) . . ?
O13 W5 O15 103.6(2) . . ?
O14 W5 O15 88.2(2) . . ?
O12 W5 O15 152.2(2) . . ?
O13 W5 O11 99.5(2) . . ?
O14 W5 O11 162.4(2) . . ?
O12 W5 O11 87.3(2) . . ?
O15 W5 O11 86.9(2) . . ?
O13 W5 O4 173.6(2) . 5_666 ?
O14 W5 O4 75.49(18) . 5_666 ?
O12 W5 O4 76.39(18) . 5_666 ?
O15 W5 O4 76.19(17) . 5_666 ?
O11 W5 O4 86.89(18) . 5_666 ?
O9 W2 O8 103.5(2) . . ?
O9 W2 O10 99.1(2) . . ?
O8 W2 O10 89.3(2) . . ?
O9 W2 O12 103.3(2) . 5_666 ?
O8 W2 O12 153.1(2) . 5_666 ?
O10 W2 O12 89.0(2) . 5_666 ?
O9 W2 O3 96.3(2) . . ?
O8 W2 O3 87.5(2) . . ?
O10 W2 O3 164.5(2) . . ?
O12 W2 O3 87.0(2) 5_666 . ?
O9 W2 O4 171.8(2) . . ?
O8 W2 O4 76.26(19) . . ?
O10 W2 O4 89.09(19) . . ?
O12 W2 O4 76.87(18) 5_666 . ?
O3 W2 O4 75.43(18) . . ?
O16 W4 O10 101.4(2) . . ?
O16 W4 O15 103.0(2) . . ?
O10 W4 O15 91.0(2) . . ?
O16 W4 O6 103.2(2) . 5_666 ?
O10 W4 O6 88.6(2) . 5_666 ?
O15 W4 O6 153.4(2) . 5_666 ?
O16 W4 O2 94.5(2) . 5_666 ?
O10 W4 O2 163.8(2) . 5_666 ?
O15 W4 O2 88.6(2) . 5_666 ?
O6 W4 O2 84.5(2) 5_666 5_666 ?
O16 W4 O4 169.5(2) . 5_666 ?
O10 W4 O4 89.07(19) . 5_666 ?
O15 W4 O4 77.33(18) . 5_666 ?
O6 W4 O4 76.04(18) 5_666 5_666 ?
O2 W4 O4 75.00(18) 5_666 5_666 ?
O1 W1 O5 102.2(2) . . ?
O1 W1 O3 103.5(2) . . ?
O5 W1 O3 88.7(2) . . ?
O1 W1 O2 103.3(2) . . ?
O5 W1 O2 87.1(2) . . ?
O3 W1 O2 153.2(2) . . ?
O1 W1 O14 104.4(2) . 5_666 ?
O5 W1 O14 153.3(2) . 5_666 ?
O3 W1 O14 86.1(2) . 5_666 ?
O2 W1 O14 85.9(2) . 5_666 ?
O1 W1 O4 179.2(2) . . ?
O5 W1 O4 77.14(18) . . ?
O3 W1 O4 77.03(18) . . ?
O2 W1 O4 76.26(17) . . ?
O14 W1 O4 76.19(17) 5_666 . ?
N2 Cu1 N3 156.4(3) . . ?
N2 Cu1 N1 101.4(2) . 4_567 ?
N3 Cu1 N1 101.2(2) . 4_567 ?
W1 O4 W4 92.16(15) . 5_666 ?
W1 O4 W3 91.78(15) . . ?
W4 O4 W3 90.59(15) 5_666 . ?
W1 O4 W2 90.70(15) . . ?
W4 O4 W2 177.0(2) 5_666 . ?
W3 O4 W2 90.10(15) . . ?
W1 O4 W5 90.82(16) . 5_666 ?
W4 O4 W5 89.54(15) 5_666 5_666 ?
W3 O4 W5 177.4(2) . 5_666 ?
W2 O4 W5 89.64(15) . 5_666 ?
W5 O12 W2 117.1(2) . 5_666 ?
W4 O10 W2 175.1(3) . . ?
W2 O8 W3 117.6(2) . . ?
W3 O11 W5 175.5(3) . . ?
W1 O3 W2 116.8(2) . . ?
W5 O14 W1 117.5(2) . 5_666 ?
W4 O15 W5 116.9(2) . . ?
W1 O5 W3 116.5(2) . . ?
W1 O2 W4 116.6(2) . 5_666 ?
W3 O6 W4 117.1(2) . 5_666 ?
C11 N3 C15 116.2(6) . . ?
C11 N3 Cu1 115.1(5) . . ?
C15 N3 Cu1 128.6(5) . . ?
C5 N1 C1 115.5(6) . . ?
C5 N1 Cu1 118.5(5) . 4_467 ?
C1 N1 Cu1 125.9(5) . 4_467 ?
C10 N2 C6 116.4(6) . . ?
C10 N2 Cu1 127.1(5) . . ?
C6 N2 Cu1 116.4(5) . . ?
C10 C9 C8 120.1(6) . . ?
C10 C9 H9 120.0 . . ?
C8 C9 H9 120.0 . . ?
C7 C8 C9 116.4(6) . . ?
C7 C8 C3 121.4(6) . . ?
C9 C8 C3 122.2(6) . . ?
C5 C4 C3 120.1(7) . . ?
C5 C4 H4 119.9 . . ?
C3 C4 H4 119.9 . . ?
C4 C3 C2 116.6(7) . . ?
C4 C3 C8 121.3(7) . . ?
C2 C3 C8 122.1(7) . . ?
N1 C5 C4 124.1(7) . . ?
N1 C5 H5 117.9 . . ?
C4 C5 H5 117.9 . . ?
C19 C18 C17 117.3(8) . . ?
C19 C18 C13 122.7(8) . . ?
C17 C18 C13 119.9(7) . . ?
C12 C13 C14 115.7(6) . . ?
C12 C13 C18 122.8(7) . . ?
C14 C13 C18 121.4(7) . . ?
C8 C7 C6 120.8(7) . . ?
C8 C7 H7 119.6 . . ?
C6 C7 H7 119.6 . . ?
C11 C12 C13 119.8(7) . . ?
C11 C12 H12 120.1 . . ?
C13 C12 H12 120.1 . . ?
N3 C11 C12 124.4(7) . . ?
N3 C11 H11 117.8 . . ?
C12 C11 H11 117.8 . . ?
N2 C10 C9 123.9(7) . . ?
N2 C10 H10 118.1 . . ?
C9 C10 H10 118.1 . . ?
C1 C2 C3 118.9(7) . . ?
C1 C2 H2 120.6 . . ?
C3 C2 H2 120.6 . . ?
N1 C1 C2 124.7(7) . . ?
N1 C1 H1 117.7 . . ?
C2 C1 H1 117.7 . . ?
C15 C14 C13 120.5(7) . . ?
C15 C14 H14 119.7 . . ?
C13 C14 H14 119.7 . . ?
N3 C15 C14 123.3(7) . . ?
N3 C15 H15 118.3 . . ?
C14 C15 H15 118.3 . . ?
N2 C6 C7 122.5(7) . . ?
N2 C6 H6 118.8 . . ?
C7 C6 H6 118.8 . . ?
H1WA O1W H1WB 109.5 . . ?
C16 N4 C20 121.0(8) . . ?
C16 C17 C18 118.8(9) . . ?
C16 C17 H17 120.6 . . ?
C18 C17 H17 120.6 . . ?
N4 C20 C19 119.5(10) . . ?
N4 C20 H20 120.2 . . ?
C19 C20 H20 120.2 . . ?
C20 C19 C18 121.9(10) . . ?
C20 C19 H19 119.0 . . ?
C18 C19 H19 119.0 . . ?
N4 C16 C17 121.4(10) . . ?
N4 C16 H16 119.3 . . ?
C17 C16 H16 119.3 . . ?

loop_
_geom_bond_atom_site_label_1
_geom_bond_atom_site_label_2
_geom_bond_distance
_geom_bond_site_symmetry_2
_geom_bond_publ_flag
W3 O7 1.686(5) . ?
W3 O11 1.857(5) . ?
W3 O6 1.920(5) . ?
W3 O8 1.925(5) . ?
W3 O5 1.996(5) . ?
W3 O4 2.310(4) . ?
W5 O13 1.695(5) . ?
W5 O14 1.913(5) . ?
W5 O12 1.920(5) . ?
W5 O15 1.928(5) . ?
W5 O11 1.941(5) . ?
W5 O4 2.336(4) 5_666 ?
W2 O9 1.689(5) . ?
W2 O8 1.900(5) . ?
W2 O10 1.914(5) . ?
W2 O12 1.922(5) 5_666 ?
W2 O3 1.948(5) . ?
W2 O4 2.314(4) . ?
W4 O16 1.698(5) . ?
W4 O10 1.873(5) . ?
W4 O15 1.907(5) . ?
W4 O6 1.926(5) 5_666 ?
W4 O2 1.967(5) 5_666 ?
W4 O4 2.305(4) 5_666 ?
W1 O1 1.710(5) . ?
W1 O5 1.885(5) . ?
W1 O3 1.896(5) . ?
W1 O2 1.922(5) . ?
W1 O14 1.939(5) 5_666 ?
W1 O4 2.288(4) . ?
Cu1 N2 1.962(6) . ?
Cu1 N3 1.968(6) . ?
Cu1 N1 2.249(6) 4_567 ?
N3 C11 1.337(9) . ?
N3 C15 1.338(9) . ?
N1 C5 1.336(10) . ?
N1 C1 1.342(10) . ?
N2 C10 1.346(10) . ?
N2 C6 1.353(10) . ?
C9 C10 1.378(10) . ?
C9 C8 1.391(10) . ?
C9 H9 0.9400 . ?
C8 C7 1.385(10) . ?
C8 C3 1.475(10) . ?
C4 C5 1.379(10) . ?
C4 C3 1.391(10) . ?
C4 H4 0.9400 . ?
C3 C2 1.393(10) . ?
C5 H5 0.9400 . ?
C18 C19 1.379(12) . ?
C18 C17 1.391(13) . ?
C18 C13 1.475(10) . ?
C13 C12 1.393(10) . ?
C13 C14 1.402(11) . ?
C7 C6 1.390(10) . ?
C7 H7 0.9400 . ?
C12 C11 1.376(10) . ?
C12 H12 0.9400 . ?
C11 H11 0.9400 . ?
C10 H10 0.9400 . ?
C2 C1 1.392(10) . ?
C2 H2 0.9400 . ?
C1 H1 0.9400 . ?
C14 C15 1.377(11) . ?
C14 H14 0.9400 . ?
C15 H15 0.9400 . ?
C6 H6 0.9400 . ?
O1W H1WA 0.8600 . ?
O1W H1WB 0.8600 . ?
N4 C16 1.323(15) . ?
N4 C20 1.338(15) . ?
C17 C16 1.382(13) . ?
C17 H17 0.9400 . ?
C20 C19 1.353(13) . ?
C20 H20 0.9400 . ?
C19 H19 0.9400 . ?
C16 H16 0.9400 . ?

loop_
_geom_torsion_atom_site_label_1
_geom_torsion_atom_site_label_2
_geom_torsion_atom_site_label_3
_geom_torsion_atom_site_label_4
_geom_torsion
_geom_torsion_site_symmetry_1
_geom_torsion_site_symmetry_2
_geom_torsion_site_symmetry_3
_geom_torsion_site_symmetry_4
_geom_torsion_publ_flag
O9 W2 O8 W3 174.6(3) . . . . ?
O10 W2 O8 W3 -86.2(3) . . . . ?
O12 W2 O8 W3 0.2(6) 5_666 . . . ?
O3 W2 O8 W3 78.7(3) . . . . ?
O4 W2 O8 W3 3.1(2) . . . . ?
O1 W1 O3 W2 177.3(3) . . . . ?
O5 W1 O3 W2 75.1(3) . . . . ?
O2 W1 O3 W2 -5.8(6) . . . . ?
O14 W1 O3 W2 -78.7(3) 5_666 . . . ?
O4 W1 O3 W2 -2.0(2) . . . . ?
O1 W1 O5 W3 179.5(3) . . . . ?
O3 W1 O5 W3 -77.0(3) . . . . ?
O2 W1 O5 W3 76.5(3) . . . . ?
O14 W1 O5 W3 1.6(6) 5_666 . . . ?
O4 W1 O5 W3 0.0(2) . . . . ?
C10 C9 C8 C7 0.5(10) . . . . ?
C10 C9 C8 C3 -179.8(7) . . . . ?
C5 C4 C3 C2 -1.4(11) . . . . ?
C5 C4 C3 C8 179.6(7) . . . . ?
C7 C8 C3 C4 -153.4(7) . . . . ?
C9 C8 C3 C4 26.9(11) . . . . ?
C7 C8 C3 C2 27.7(11) . . . . ?
C9 C8 C3 C2 -152.1(7) . . . . ?
C1 N1 C5 C4 -2.4(11) . . . . ?
Cu1 N1 C5 C4 175.5(6) 4_467 . . . ?
C3 C4 C5 N1 2.9(12) . . . . ?
C19 C18 C13 C12 -161.6(9) . . . . ?
C17 C18 C13 C12 20.8(11) . . . . ?
C19 C18 C13 C14 18.9(12) . . . . ?
C17 C18 C13 C14 -158.7(8) . . . . ?
C9 C8 C7 C6 -0.4(11) . . . . ?
C3 C8 C7 C6 179.8(7) . . . . ?
C14 C13 C12 C11 1.9(11) . . . . ?
C18 C13 C12 C11 -177.6(7) . . . . ?
C15 N3 C11 C12 -0.5(11) . . . . ?
Cu1 N3 C11 C12 -179.6(6) . . . . ?
C13 C12 C11 N3 -0.7(11) . . . . ?
C6 N2 C10 C9 -0.4(10) . . . . ?
Cu1 N2 C10 C9 175.5(5) . . . . ?
C8 C9 C10 N2 -0.1(11) . . . . ?
C4 C3 C2 C1 -0.3(10) . . . . ?
C8 C3 C2 C1 178.7(7) . . . . ?
C5 N1 C1 C2 0.6(10) . . . . ?
Cu1 N1 C1 C2 -177.1(6) 4_467 . . . ?
C3 C2 C1 N1 0.7(11) . . . . ?
C12 C13 C14 C15 -2.0(11) . . . . ?
C18 C13 C14 C15 177.5(7) . . . . ?
C11 N3 C15 C14 0.4(11) . . . . ?
Cu1 N3 C15 C14 179.3(6) . . . . ?
C13 C14 C15 N3 0.9(13) . . . . ?
C10 N2 C6 C7 0.4(11) . . . . ?
Cu1 N2 C6 C7 -175.9(6) . . . . ?
C8 C7 C6 N2 0.0(12) . . . . ?
C19 C18 C17 C16 -1.8(15) . . . . ?
C13 C18 C17 C16 176.0(9) . . . . ?
C16 N4 C20 C19 -2(2) . . . . ?
N4 C20 C19 C18 0(2) . . . . ?
C17 C18 C19 C20 1.7(17) . . . . ?
C13 C18 C19 C20 -176.0(11) . . . . ?
C20 N4 C16 C17 2.1(19) . . . . ?
C18 C17 C16 N4 -0.1(18) . . . . ?
